data_7000448
loop_
_publ_author_name
'Langley, Stuart K.'
'Berry, Kevin J.'
'Moubaraki, Boujemaa'
'Murray, Keith S.'

_publ_section_title
;
 Structure and magnetism of decanuclear and octadecanuclear
 manganese(II/III) triethanolamine clusters
;
_journal_issue 6
_journal_name_full 'Dalton Transactions'
_journal_page_first 973
_journal_page_last 982
_journal_paper_doi 10.1039/b814407a
_journal_year 2009
_chemical_formula_moiety
;
C54 H105 Mn10 N7 O36, 2(N O3), 3(O)
;
_chemical_formula_sum 'C54 H105 Mn10 N9 O45'
_chemical_formula_weight 2149.87
_chemical_name_common Mn10
_chemical_name_systematic
;
?
;
_space_group_IT_number 14
_symmetry_cell_setting monoclinic
_symmetry_space_group_name_Hall '-P 2yn'
_symmetry_space_group_name_H-M 'P 1 21/n 1'
_atom_sites_solution_hydrogens geom
_atom_sites_solution_primary direct
_atom_sites_solution_secondary difmap
_audit_creation_date '9 November 2005'
_audit_creation_method SHELXL-97
_cell_angle_alpha 90.00
_cell_angle_beta 99.083(2)
_cell_angle_gamma 90.00
_cell_formula_units_Z 4
_cell_length_a 19.6925(7)
_cell_length_b 22.2926(7)
_cell_length_c 22.0596(8)
_cell_measurement_reflns_used 250
_cell_measurement_temperature 296(2)
_cell_measurement_theta_max 26.7
_cell_measurement_theta_min 2.23
_cell_volume 9562.7(6)
_computing_cell_refinement 'SMART (BrukerAXS, 1997)'
_computing_data_collection 'SMART (BrukerAXS, 1997)'
_computing_data_reduction 'SHELXS86 (Sheldrick, 1990)'
_computing_molecular_graphics 'MERCURY 1.4 (Bruno et al., 2002)'
_computing_publication_material 'XCIF V6.12 (BrukerAXS, 2001).'
_computing_structure_refinement 'SHELXL-97 (Sheldrick, 1997)'
_computing_structure_solution 'SHELXS-97 (Sheldrick, 1990)'
_diffrn_ambient_temperature 123
_diffrn_measured_fraction_theta_full 0.993
_diffrn_measured_fraction_theta_max 0.993
_diffrn_measurement_device_type 'APEX X8'
_diffrn_measurement_method 'scans in phi and omega'
_diffrn_radiation_monochromator graphite
_diffrn_radiation_source 'fine-focus sealed tube'
_diffrn_radiation_type MoK\a
_diffrn_radiation_wavelength 0.71073
_diffrn_reflns_av_R_equivalents 0.0000
_diffrn_reflns_av_sigmaI/netI 0.1212
_diffrn_reflns_limit_h_max 27
_diffrn_reflns_limit_h_min -27
_diffrn_reflns_limit_k_max 31
_diffrn_reflns_limit_k_min -31
_diffrn_reflns_limit_l_max 31
_diffrn_reflns_limit_l_min -31
_diffrn_reflns_number 28078
_diffrn_reflns_theta_full 30.15
_diffrn_reflns_theta_max 30.15
_diffrn_reflns_theta_min 1.29
_diffrn_standards_decay_% 0
_diffrn_standards_interval_count 0
_diffrn_standards_interval_time 0
_diffrn_standards_number 0
_exptl_absorpt_coefficient_mu 1.361
_exptl_absorpt_correction_T_max 0.7725
_exptl_absorpt_correction_T_min 0.4493
_exptl_absorpt_correction_type empirical
_exptl_absorpt_process_details SADABS
_exptl_crystal_colour brown
_exptl_crystal_density_diffrn 1.493
_exptl_crystal_density_method 'not measured'
_exptl_crystal_description rod
_exptl_crystal_F_000 4408
_exptl_crystal_size_max 0.70
_exptl_crystal_size_mid 0.50
_exptl_crystal_size_min 0.20
_refine_diff_density_max 1.728
_refine_diff_density_min -1.807
_refine_diff_density_rms 0.206
_refine_ls_extinction_method none
_refine_ls_goodness_of_fit_ref 1.083
_refine_ls_hydrogen_treatment constr
_refine_ls_matrix_type full
_refine_ls_number_parameters 1067
_refine_ls_number_reflns 28078
_refine_ls_number_restraints 62
_refine_ls_restrained_S_all 1.094
_refine_ls_R_factor_all 0.1737
_refine_ls_R_factor_gt 0.0976
_refine_ls_shift/su_max 0.002
_refine_ls_shift/su_mean 0.000
_refine_ls_structure_factor_coef Fsqd
_refine_ls_weighting_details 'calc w=1/[\s^2^(Fo^2^)+(0.1664P)^2^+0.0000P] where P=(Fo^2^+2Fc^2^)/3'
_refine_ls_weighting_scheme calc
_refine_ls_wR_factor_gt 0.2842
_refine_ls_wR_factor_ref 0.3167
_reflns_number_gt 12852
_reflns_number_total 28078
_reflns_threshold_expression >2sigma(I)
_cod_data_source_file b814407a.txt
_cod_data_source_block 21
_cod_original_sg_symbol_H-M P21/n
_cod_database_code 7000448

loop_
_symmetry_equiv_pos_as_xyz
'x, y, z'
'-x+1/2, y+1/2, -z+1/2'
'-x, -y, -z'
'x-1/2, -y-1/2, z-1/2'

loop_
_atom_site_label
_atom_site_type_symbol
_atom_site_fract_x
_atom_site_fract_y
_atom_site_fract_z
_atom_site_U_iso_or_equiv
_atom_site_adp_type
_atom_site_occupancy
_atom_site_symmetry_multiplicity
_atom_site_calc_flag
_atom_site_refinement_flags
_atom_site_disorder_assembly
_atom_site_disorder_group
Mn3 Mn 0.07963(5) 0.67437(4) 0.17798(4) 0.0203(2) Uani 1 1 d . . .
Mn7 Mn 0.22550(5) 0.89471(4) 0.19843(4) 0.0188(2) Uani 1 1 d . . .
Mn8 Mn 0.08160(5) 0.96842(4) 0.18831(5) 0.0206(2) Uani 1 1 d . . .
Mn6 Mn 0.08076(5) 0.82193(4) 0.16073(4) 0.0195(2) Uani 1 1 d . C .
Mn9 Mn -0.06272(5) 0.89499(4) 0.17175(5) 0.0240(2) Uani 1 1 d . . .
Mn1 Mn 0.35555(5) 0.81937(4) 0.27471(5) 0.0261(2) Uani 1 1 d . . .
Mn2 Mn 0.22462(5) 0.74752(4) 0.19370(5) 0.0211(2) Uani 1 1 d . . .
Mn5 Mn -0.06432(5) 0.74905(4) 0.16413(5) 0.0250(2) Uani 1 1 d . . .
Mn10 Mn -0.05022(5) 1.02596(4) 0.24442(5) 0.0281(3) Uani 1 1 d . . .
Mn4 Mn -0.05617(5) 0.61354(4) 0.22531(5) 0.0291(3) Uani 1 1 d . . .
O23 O 0.1320(2) 0.89800(17) 0.19816(19) 0.0195(9) Uani 1 1 d . . .
O2 O 0.3237(2) 0.88923(18) 0.2080(2) 0.0236(9) Uani 1 1 d . . .
O8 O 0.1302(2) 0.74396(17) 0.19342(19) 0.0194(9) Uani 1 1 d . . .
O22 O -0.0185(2) 0.82092(17) 0.1788(2) 0.0228(9) Uani 1 1 d . . .
O32 O -0.1058(2) 0.9713(2) 0.1726(2) 0.0301(11) Uani 1 1 d . . .
O14 O 0.0071(3) 0.6999(2) 0.2321(2) 0.0352(12) Uani 1 1 d . . .
O16 O -0.1096(2) 0.67318(18) 0.1559(2) 0.0292(11) Uani 1 1 d . . .
O29 O 0.0116(3) 0.9392(2) 0.2420(2) 0.0340(12) Uani 1 1 d . . .
O33 O 0.0303(2) 1.04151(19) 0.1868(2) 0.0267(10) Uani 1 1 d . . .
O15 O 0.0267(2) 0.6020(2) 0.1712(2) 0.0292(11) Uani 1 1 d . . .
O7 O 0.2068(3) 0.8245(2) 0.1374(2) 0.0343(12) Uani 1 1 d . C .
O6 O 0.2395(2) 0.8195(2) 0.2596(2) 0.0326(12) Uani 1 1 d . . .
O3 O 0.3230(2) 0.75264(19) 0.2036(2) 0.0255(10) Uani 1 1 d . . .
O4 O 0.4127(3) 0.8971(3) 0.3320(3) 0.0620(18) Uani 1 1 d . . .
O13 O 0.0114(3) 0.7233(2) 0.1138(2) 0.0347(12) Uani 1 1 d . C .
O28 O 0.0094(3) 0.9242(2) 0.1224(2) 0.0315(11) Uani 1 1 d . C .
O12 O 0.1447(3) 0.6294(3) 0.2483(3) 0.0570(18) Uani 1 1 d . . .
O27 O 0.1303(3) 1.0041(2) 0.1220(3) 0.0452(15) Uani 1 1 d . . .
N2 N 0.3221(3) 0.8178(2) 0.3741(3) 0.0294(13) Uani 1 1 d . . .
O25 O 0.2439(3) 0.9591(3) 0.2676(3) 0.0519(16) Uani 1 1 d . . .
N7 N -0.1000(3) 1.0975(3) 0.1717(3) 0.0376(15) Uani 1 1 d . . .
C41 C 0.2064(3) 0.9985(3) 0.2854(3) 0.0249(14) Uani 1 1 d . . .
N5 N 0.0721(3) 0.8254(2) 0.0588(2) 0.0228(11) Uani 1 1 d . . .
O26 O 0.1492(3) 1.0114(3) 0.2587(3) 0.063(2) Uani 1 1 d . . .
O17 O -0.0144(4) 0.5294(2) 0.2773(3) 0.0624(18) Uani 1 1 d . . .
O11 O 0.1302(3) 0.6417(2) 0.1111(2) 0.0433(14) Uani 1 1 d . . .
O9 O 0.2283(3) 0.6908(3) 0.1211(3) 0.0516(16) Uani 1 1 d . . .
O21 O -0.1341(3) 0.7759(2) 0.0881(3) 0.0483(15) Uani 1 1 d . . .
O24 O 0.2294(2) 0.9573(3) 0.1296(2) 0.0449(14) Uani 1 1 d . . .
C39 C 0.1858(4) 0.9920(3) 0.1038(3) 0.0269(14) Uani 1 1 d . . .
C15 C 0.2024(3) 0.6420(3) 0.2765(3) 0.0244(14) Uani 1 1 d . . .
C13 C 0.1854(4) 0.6536(3) 0.0935(3) 0.0326(16) Uani 1 1 d . . .
N4 N -0.1024(3) 0.5467(3) 0.1458(3) 0.0396(16) Uani 1 1 d . . .
C44 C 0.0092(4) 1.0748(3) 0.1340(3) 0.0325(16) Uani 1 1 d . . .
H44A H -0.0109 1.0482 0.1012 0.039 Uiso 1 1 calc R . .
H44B H 0.0488 1.0942 0.1213 0.039 Uiso 1 1 calc R . .
C31 C -0.1404(4) 0.8180(3) 0.2504(4) 0.0412(19) Uani 1 1 d . . .
N1 N 0.4446(3) 0.8204(2) 0.2160(3) 0.0371(15) Uani 1 1 d . . .
O20 O -0.1275(3) 0.7705(2) 0.2268(3) 0.0548(17) Uani 1 1 d . . .
O35 O -0.1502(3) 1.0264(3) 0.2841(3) 0.0520(16) Uani 1 1 d . . .
O10 O 0.2407(3) 0.6795(3) 0.2603(3) 0.0580(19) Uani 1 1 d . . .
O31 O -0.1214(3) 0.8703(2) 0.2347(3) 0.0538(17) Uani 1 1 d . . .
C4 C 0.3611(4) 0.8930(3) 0.1586(4) 0.0388(19) Uani 1 1 d . . .
H4A H 0.3578 0.9333 0.1419 0.047 Uiso 1 1 calc R . .
H4B H 0.3418 0.8655 0.1264 0.047 Uiso 1 1 calc R . .
O18 O -0.1591(3) 0.6073(3) 0.2603(3) 0.0537(16) Uani 1 1 d . . .
O34 O -0.0066(4) 1.1077(3) 0.2995(3) 0.078(2) Uani 1 1 d . . .
C16 C 0.2247(4) 0.6093(4) 0.3365(4) 0.045(2) Uani 1 1 d . . .
H16A H 0.2726 0.5994 0.3404 0.067 Uiso 1 1 calc R . .
H16B H 0.1982 0.5732 0.3372 0.067 Uiso 1 1 calc R . .
H16C H 0.2173 0.6347 0.3701 0.067 Uiso 1 1 calc R . .
O30 O -0.1373(3) 0.8734(2) 0.0968(3) 0.0488(15) Uani 1 1 d . . .
O5 O 0.4105(3) 0.7388(2) 0.3272(3) 0.0472(15) Uani 1 1 d . . .
C50 C 0.0343(6) 0.9108(4) 0.3005(4) 0.062(3) Uani 1 1 d . . .
H50A H 0.0127 0.8717 0.3007 0.075 Uiso 1 1 calc R . .
H50B H 0.0836 0.9046 0.3053 0.075 Uiso 1 1 calc R . .
N3 N -0.0331(3) 0.6387(3) 0.3293(3) 0.0384(15) Uani 1 1 d . . .
C6 C 0.3617(4) 0.7486(4) 0.1550(4) 0.0419(19) Uani 1 1 d . . .
H6A H 0.3426 0.7754 0.1221 0.050 Uiso 1 1 calc R . .
H6B H 0.3595 0.7080 0.1390 0.050 Uiso 1 1 calc R . .
C14 C 0.2017(5) 0.6252(4) 0.0363(4) 0.059(3) Uani 1 1 d . . .
H14A H 0.1895 0.6522 0.0024 0.089 Uiso 1 1 calc R . .
H14B H 0.1761 0.5886 0.0285 0.089 Uiso 1 1 calc R . .
H14C H 0.2500 0.6166 0.0411 0.089 Uiso 1 1 calc R . .
C46 C -0.1344(4) 1.0023(3) 0.1185(4) 0.046(2) Uani 1 1 d . . .
H46A H -0.1754 0.9813 0.0992 0.056 Uiso 1 1 calc R . .
H46B H -0.1017 1.0022 0.0900 0.056 Uiso 1 1 calc R . .
C40 C 0.1984(4) 1.0206(4) 0.0448(4) 0.044(2) Uani 1 1 d . . .
H40A H 0.2447 1.0354 0.0497 0.067 Uiso 1 1 calc R . .
H40B H 0.1668 1.0532 0.0347 0.067 Uiso 1 1 calc R . .
H40C H 0.1917 0.9913 0.0125 0.067 Uiso 1 1 calc R . .
C42 C 0.2357(4) 1.0319(3) 0.3423(4) 0.045(2) Uani 1 1 d . . .
H42A H 0.2253 1.0738 0.3368 0.068 Uiso 1 1 calc R . .
H42B H 0.2847 1.0266 0.3502 0.068 Uiso 1 1 calc R . .
H42C H 0.2160 1.0169 0.3764 0.068 Uiso 1 1 calc R . .
C29 C -0.1592(4) 0.8246(4) 0.0736(4) 0.0378(17) Uani 1 1 d . . .
C21 C -0.1377(5) 0.4930(4) 0.1660(6) 0.070(3) Uani 1 1 d . . .
H21A H -0.1763 0.5066 0.1847 0.084 Uiso 1 1 calc R . .
H21B H -0.1060 0.4728 0.1976 0.084 Uiso 1 1 calc R . .
N6 N -0.0209(3) 0.9947(3) 0.3469(3) 0.0384(15) Uani 1 1 d . . .
C23 C 0.0016(9) 0.6920(6) 0.3353(6) 0.114(5) Uani 1 1 d U . .
H23A H -0.0292 0.7197 0.3511 0.137 Uiso 1 1 calc R . .
H23B H 0.0394 0.6855 0.3686 0.137 Uiso 1 1 calc R . .
C43 C -0.0435(4) 1.1223(3) 0.1447(4) 0.0367(17) Uani 1 1 d . . .
H43A H -0.0208 1.1531 0.1716 0.044 Uiso 1 1 calc R . .
H43B H -0.0616 1.1410 0.1058 0.044 Uiso 1 1 calc R . .
C24 C 0.0293(5) 0.7239(4) 0.2926(4) 0.050(2) Uani 1 1 d . . .
H24A H 0.0791 0.7224 0.3020 0.060 Uiso 1 1 calc R . .
H24B H 0.0153 0.7656 0.2937 0.060 Uiso 1 1 calc R . .
C12 C 0.2064(4) 0.8174(5) 0.3121(4) 0.058(3) Uani 1 1 d . . .
H12A H 0.1833 0.8554 0.3156 0.070 Uiso 1 1 calc R . .
H12B H 0.1715 0.7863 0.3061 0.070 Uiso 1 1 calc R . .
C17 C 0.0118(4) 0.5704(4) 0.1154(4) 0.050(2) Uani 1 1 d . . .
H17A H 0.0532 0.5510 0.1064 0.060 Uiso 1 1 calc R . .
H17B H -0.0040 0.5982 0.0823 0.060 Uiso 1 1 calc R . .
C5 C 0.4354(4) 0.7652(3) 0.1777(4) 0.045(2) Uani 1 1 d . . .
H5A H 0.4575 0.7320 0.2014 0.054 Uiso 1 1 calc R . .
H5B H 0.4587 0.7708 0.1425 0.054 Uiso 1 1 calc R . .
C18 C -0.0433(4) 0.5235(4) 0.1196(5) 0.054(2) Uani 1 1 d . . .
H18A H -0.0596 0.5080 0.0788 0.064 Uiso 1 1 calc R . .
H18B H -0.0230 0.4904 0.1446 0.064 Uiso 1 1 calc R . .
C19 C -0.1543(5) 0.5817(3) 0.1050(5) 0.056(2) Uani 1 1 d . . .
H19A H -0.1975 0.5801 0.1208 0.067 Uiso 1 1 calc R . .
H19B H -0.1615 0.5633 0.0647 0.067 Uiso 1 1 calc R . .
C11 C 0.2499(6) 0.8064(6) 0.3665(5) 0.081(3) Uani 1 1 d U . .
H11A H 0.2445 0.7643 0.3760 0.097 Uiso 1 1 calc R . .
H11B H 0.2321 0.8291 0.3980 0.097 Uiso 1 1 calc R . .
C20 C -0.1343(5) 0.6471(4) 0.0987(4) 0.053(2) Uani 1 1 d . . .
H20A H -0.0991 0.6497 0.0726 0.064 Uiso 1 1 calc R . .
H20B H -0.1741 0.6694 0.0791 0.064 Uiso 1 1 calc R . .
C8 C 0.3914(5) 0.9105(4) 0.3883(4) 0.059(3) Uani 1 1 d . . .
H8A H 0.3786 0.9526 0.3883 0.071 Uiso 1 1 calc R . .
H8B H 0.4301 0.9048 0.4209 0.071 Uiso 1 1 calc R . .
C49 C 0.0193(8) 0.9438(6) 0.3500(5) 0.098(4) Uani 1 1 d U . .
H49A H -0.0012 0.9157 0.3754 0.118 Uiso 1 1 calc R . .
H49B H 0.0634 0.9550 0.3735 0.118 Uiso 1 1 calc R . .
C3 C 0.4366(4) 0.8772(3) 0.1808(4) 0.048(2) Uani 1 1 d . . .
H3A H 0.4603 0.8738 0.1456 0.057 Uiso 1 1 calc R . .
H3B H 0.4581 0.9095 0.2064 0.057 Uiso 1 1 calc R . .
C54 C -0.1463(4) 0.9985(4) 0.3415(5) 0.055(3) Uani 1 1 d . . .
H54A H -0.1659 1.0260 0.3680 0.066 Uiso 1 1 calc R . .
H54B H -0.1763 0.9637 0.3359 0.066 Uiso 1 1 calc R . .
C52 C 0.0290(4) 1.0959(3) 0.3558(4) 0.044(2) Uani 1 1 d . . .
H52A H 0.0209 1.1285 0.3829 0.053 Uiso 1 1 calc R . .
H52B H 0.0776 1.0964 0.3527 0.053 Uiso 1 1 calc R . .
C36 C 0.2019(4) 0.8274(5) 0.0732(4) 0.060(3) Uani 1 1 d . . .
H36A H 0.2037 0.7872 0.0567 0.072 Uiso 1 1 calc R A 1
H36B H 0.2405 0.8499 0.0626 0.072 Uiso 1 1 calc R A 1
C45 C -0.1525(4) 1.0646(3) 0.1309(5) 0.062(3) Uani 1 1 d . . .
H45A H -0.1621 1.0859 0.0922 0.074 Uiso 1 1 calc R . .
H45B H -0.1944 1.0644 0.1488 0.074 Uiso 1 1 calc R . .
C38 C 0.0043(5) 0.9233(4) 0.0577(3) 0.048(2) Uani 1 1 d . . .
H38A H 0.0418 0.9465 0.0460 0.057 Uiso 1 1 calc R B 1
H38B H -0.0384 0.9424 0.0398 0.057 Uiso 1 1 calc R B 1
C10 C 0.3904(5) 0.7261(3) 0.3836(4) 0.051(2) Uani 1 1 d . . .
H10A H 0.3589 0.6924 0.3784 0.061 Uiso 1 1 calc R . .
H10B H 0.4307 0.7139 0.4121 0.061 Uiso 1 1 calc R . .
C26 C -0.1604(5) 0.6353(4) 0.3193(6) 0.077(4) Uani 1 1 d . . .
H26A H -0.1787 0.6756 0.3132 0.093 Uiso 1 1 calc R . .
H26B H -0.1905 0.6127 0.3417 0.093 Uiso 1 1 calc R . .
C30 C -0.2221(6) 0.8279(4) 0.0271(6) 0.079(4) Uani 1 1 d . . .
H30A H -0.2219 0.8645 0.0042 0.118 Uiso 1 1 calc R . .
H30B H -0.2619 0.8268 0.0471 0.118 Uiso 1 1 calc R . .
H30C H -0.2232 0.7944 -0.0004 0.118 Uiso 1 1 calc R . .
C7 C 0.3353(7) 0.8757(6) 0.4018(6) 0.098(4) Uani 1 1 d U . .
H7A H 0.2940 0.8995 0.3909 0.117 Uiso 1 1 calc R . .
H7B H 0.3417 0.8701 0.4460 0.117 Uiso 1 1 calc R . .
C35 C 0.0064(5) 0.8580(5) 0.0309(5) 0.027(2) Uani 0.645(9) 1 d P C 1
H35A H -0.0332 0.8356 0.0395 0.032 Uiso 0.645(9) 1 calc PR C 1
H35B H 0.0040 0.8601 -0.0133 0.032 Uiso 0.645(9) 1 calc PR C 1
C47 C -0.1330(5) 1.1491(4) 0.1935(6) 0.076(4) Uani 1 1 d D . .
H47A H -0.0999 1.1687 0.2244 0.091 Uiso 1 1 calc R . .
H47B H -0.1702 1.1349 0.2138 0.091 Uiso 1 1 calc R . .
C9 C 0.3592(8) 0.7733(6) 0.4093(6) 0.111(5) Uani 1 1 d U . .
H9A H 0.3950 0.7936 0.4371 0.133 Uiso 1 1 calc R . .
H9B H 0.3282 0.7557 0.4345 0.133 Uiso 1 1 calc R . .
C1 C 0.5144(4) 0.8204(4) 0.2545(6) 0.064(3) Uani 1 1 d . . .
H1A H 0.5160 0.8539 0.2828 0.077 Uiso 1 1 calc R . .
H1B H 0.5182 0.7841 0.2791 0.077 Uiso 1 1 calc R . .
C37 C 0.0087(5) 0.7263(3) 0.0503(3) 0.050(2) Uani 1 1 d . . .
H37A H -0.0346 0.7442 0.0321 0.060 Uiso 1 1 calc R C 1
H37B H 0.0104 0.6860 0.0341 0.060 Uiso 1 1 calc R C 1
C32 C -0.1757(5) 0.8182(4) 0.3074(6) 0.072(4) Uani 1 1 d . . .
H32A H -0.2054 0.7839 0.3064 0.107 Uiso 1 1 calc R . .
H32B H -0.2024 0.8541 0.3080 0.107 Uiso 1 1 calc R . .
H32C H -0.1416 0.8165 0.3436 0.107 Uiso 1 1 calc R . .
O1 O 0.6366(4) 0.8199(4) 0.2656(6) 0.121(4) Uani 1 1 d . . .
H1 H 0.6392 0.8476 0.2903 0.145 Uiso 1 1 calc R . .
C28 C 0.0167(5) 0.5361(4) 0.3390(5) 0.056(2) Uani 1 1 d . . .
H28A H -0.0041 0.5080 0.3642 0.068 Uiso 1 1 calc R . .
H28B H 0.0652 0.5263 0.3427 0.068 Uiso 1 1 calc R . .
O19 O -0.2032(6) 0.4038(4) 0.1433(5) 0.143(4) Uani 1 1 d . . .
H19 H -0.1785 0.3874 0.1720 0.172 Uiso 1 1 calc R . .
C33 C 0.0699(6) 0.7643(4) 0.0317(5) 0.030(3) Uani 0.645(9) 1 d P C 1
H33A H 0.1131 0.7439 0.0457 0.036 Uiso 0.645(9) 1 calc PR C 1
H33B H 0.0644 0.7674 -0.0127 0.036 Uiso 0.645(9) 1 calc PR C 1
C34 C 0.1304(5) 0.8596(5) 0.0429(5) 0.031(3) Uani 0.645(9) 1 d P C 1
H34A H 0.1291 0.9003 0.0583 0.038 Uiso 0.645(9) 1 calc PR C 1
H34B H 0.1276 0.8614 -0.0013 0.038 Uiso 0.645(9) 1 calc PR C 1
C53 C -0.0840(9) 0.9794(9) 0.3734(8) 0.154(7) Uani 1 1 d U . .
H53A H -0.0859 0.9362 0.3774 0.185 Uiso 1 1 calc R . .
H53B H -0.0790 0.9961 0.4144 0.185 Uiso 1 1 calc R . .
C27 C 0.0096(8) 0.5946(5) 0.3609(6) 0.101(4) Uani 1 1 d U . .
H27A H 0.0556 0.6115 0.3684 0.121 Uiso 1 1 calc R . .
H27B H -0.0048 0.5903 0.4008 0.121 Uiso 1 1 calc R . .
C22 C -0.1643(8) 0.4469(6) 0.1162(7) 0.123(6) Uani 1 1 d . . .
H22A H -0.1929 0.4664 0.0820 0.148 Uiso 1 1 calc R . .
H22B H -0.1261 0.4277 0.1011 0.148 Uiso 1 1 calc R . .
C51 C 0.0152(9) 1.0429(6) 0.3832(7) 0.128(5) Uani 1 1 d U . .
H51A H -0.0113 1.0527 0.4154 0.153 Uiso 1 1 calc R . .
H51B H 0.0588 1.0268 0.4033 0.153 Uiso 1 1 calc R . .
C48 C -0.1627(10) 1.1969(6) 0.1459(8) 0.186(11) Uani 1 1 d D . .
H48A H -0.1245 1.2179 0.1326 0.223 Uiso 1 1 calc R . .
H48B H -0.1873 1.1763 0.1103 0.223 Uiso 1 1 calc R . .
C25 C -0.0986(9) 0.6376(9) 0.3518(8) 0.140(6) Uani 1 1 d U . .
H25A H -0.0960 0.6035 0.3795 0.168 Uiso 1 1 calc R . .
H25B H -0.0986 0.6730 0.3775 0.168 Uiso 1 1 calc R . .
O36 O -0.2053(11) 1.2381(9) 0.1643(10) 0.307(11) Uiso 1 1 d D . .
H36 H -0.1835 1.2600 0.1903 0.368 Uiso 1 1 calc R . .
O8S O 0.3823(3) 0.6396(2) 0.2569(3) 0.0422(14) Uani 1 1 d . . .
O7S O 0.3847(3) 1.0014(2) 0.2665(3) 0.0584(18) Uani 1 1 d . . .
O4S O -0.1178(6) 1.1740(5) 0.3498(8) 0.177(6) Uani 1 1 d D D 4
O5S O -0.2133(6) 1.1285(5) 0.3104(6) 0.136(4) Uani 1 1 d D D 4
O3S O -0.2212(8) 0.5092(7) 0.2787(7) 0.204(6) Uiso 1 1 d D . .
N2S N -0.1825(6) 1.1750(6) 0.3360(9) 0.143(7) Uani 1 1 d D D 4
O1S O -0.1239(8) 0.4692(10) 0.3391(11) 0.320(12) Uiso 1 1 d D . .
O2S O -0.2240(10) 0.4204(7) 0.3285(9) 0.255(9) Uiso 1 1 d D . .
N1S N -0.1904(7) 0.4702(6) 0.3190(5) 0.100 Uiso 1 1 d D . .
O6S O -0.1982(10) 1.2285(6) 0.3526(8) 0.207(7) Uani 1 1 d D D 4
C35A C 0.0730(12) 0.8892(8) 0.0416(9) 0.036(5) Uani 0.355(9) 1 d P C 2
H35C H 0.0746 0.8926 -0.0020 0.043 Uiso 0.355(9) 1 calc PR C 2
H35D H 0.1139 0.9082 0.0638 0.043 Uiso 0.355(9) 1 calc PR C 2
C34A C 0.1336(10) 0.7906(9) 0.0406(10) 0.035(5) Uani 0.355(9) 1 d P C 2
H34C H 0.1313 0.7900 -0.0037 0.042 Uiso 0.355(9) 1 calc PR C 2
H34D H 0.1344 0.7496 0.0555 0.042 Uiso 0.355(9) 1 calc PR C 2
C33A C 0.0063(12) 0.7998(9) 0.0315(10) 0.040(6) Uani 0.355(9) 1 d P C 2
H33C H -0.0005 0.8045 -0.0128 0.048 Uiso 0.355(9) 1 calc PR C 2
H33D H -0.0311 0.8197 0.0472 0.048 Uiso 0.355(9) 1 calc PR C 2
O9S O -0.2717(9) 1.1959(7) 0.3005(8) 0.200 Uiso 1 1 d . E 3
C2 C 0.5755(4) 0.8240(4) 0.2251(7) 0.088(5) Uani 1 1 d . . .
H2A H 0.5739 0.7920 0.1952 0.106 Uiso 1 1 calc R . .
H2B H 0.5748 0.8618 0.2032 0.106 Uiso 1 1 calc R . .

loop_
_atom_site_aniso_label
_atom_site_aniso_U_11
_atom_site_aniso_U_22
_atom_site_aniso_U_33
_atom_site_aniso_U_23
_atom_site_aniso_U_13
_atom_site_aniso_U_12
Mn3 0.0191(5) 0.0122(4) 0.0285(5) -0.0003(3) 0.0008(4) 0.0001(4)
Mn7 0.0157(5) 0.0125(4) 0.0278(5) 0.0026(3) 0.0022(4) -0.0005(3)
Mn8 0.0157(5) 0.0123(4) 0.0337(5) 0.0011(4) 0.0034(4) -0.0004(3)
Mn6 0.0179(5) 0.0145(4) 0.0252(5) 0.0011(4) 0.0009(4) -0.0009(4)
Mn9 0.0164(5) 0.0139(5) 0.0409(6) 0.0022(4) 0.0017(4) 0.0000(4)
Mn1 0.0177(5) 0.0187(5) 0.0397(6) 0.0060(4) -0.0018(4) 0.0006(4)
Mn2 0.0167(5) 0.0133(4) 0.0331(5) 0.0020(4) 0.0028(4) 0.0017(3)
Mn5 0.0165(5) 0.0138(5) 0.0434(6) 0.0026(4) 0.0012(4) -0.0011(4)
Mn10 0.0214(5) 0.0185(5) 0.0452(7) -0.0030(4) 0.0082(4) 0.0019(4)
Mn4 0.0226(5) 0.0153(5) 0.0506(7) 0.0030(4) 0.0099(5) -0.0022(4)
O23 0.018(2) 0.016(2) 0.026(2) 0.0010(16) 0.0074(17) 0.0020(16)
O2 0.017(2) 0.019(2) 0.035(3) 0.0019(18) 0.0063(19) -0.0011(17)
O8 0.015(2) 0.012(2) 0.030(2) 0.0009(16) -0.0003(17) 0.0004(16)
O22 0.015(2) 0.014(2) 0.040(3) 0.0063(18) 0.0052(18) -0.0015(17)
O32 0.021(2) 0.023(2) 0.045(3) 0.003(2) 0.002(2) 0.0053(19)
O14 0.049(3) 0.027(2) 0.030(3) -0.006(2) 0.010(2) -0.021(2)
O16 0.022(2) 0.016(2) 0.047(3) 0.0000(19) -0.003(2) -0.0039(18)
O29 0.042(3) 0.028(3) 0.031(3) 0.002(2) 0.002(2) 0.019(2)
O33 0.018(2) 0.020(2) 0.040(3) 0.0029(19) 0.0009(19) -0.0006(18)
O15 0.026(3) 0.020(2) 0.041(3) -0.0009(19) 0.003(2) 0.0004(19)
O7 0.030(3) 0.051(3) 0.022(2) 0.003(2) 0.004(2) 0.003(2)
O6 0.014(2) 0.060(3) 0.023(2) 0.017(2) 0.0001(18) 0.001(2)
O3 0.017(2) 0.025(2) 0.035(3) -0.0007(19) 0.0072(19) 0.0034(18)
O4 0.060(4) 0.062(4) 0.057(4) 0.002(3) -0.012(3) -0.021(3)
O13 0.046(3) 0.029(3) 0.026(3) 0.004(2) -0.002(2) -0.015(2)
O28 0.038(3) 0.027(3) 0.029(3) 0.0033(19) 0.005(2) 0.004(2)
O12 0.067(4) 0.054(4) 0.042(3) 0.015(3) -0.016(3) -0.034(3)
O27 0.065(4) 0.024(3) 0.055(4) 0.016(2) 0.036(3) 0.017(3)
N2 0.034(3) 0.020(3) 0.030(3) 0.006(2) -0.008(2) 0.006(2)
O25 0.020(3) 0.089(5) 0.043(3) -0.027(3) -0.007(2) 0.019(3)
N7 0.018(3) 0.020(3) 0.074(5) -0.006(3) 0.003(3) 0.005(2)
C41 0.029(4) 0.015(3) 0.030(4) 0.006(2) 0.002(3) -0.003(3)
N5 0.025(3) 0.012(2) 0.030(3) 0.003(2) 0.001(2) 0.004(2)
O26 0.057(4) 0.039(3) 0.076(4) -0.039(3) -0.039(3) 0.034(3)
O17 0.093(5) 0.025(3) 0.065(4) 0.003(3) 0.002(4) 0.003(3)
O11 0.066(4) 0.033(3) 0.033(3) -0.015(2) 0.015(3) -0.021(3)
O9 0.030(3) 0.068(4) 0.059(4) -0.026(3) 0.013(3) 0.003(3)
O21 0.048(4) 0.034(3) 0.053(4) 0.010(3) -0.020(3) -0.010(3)
O24 0.022(3) 0.073(4) 0.040(3) 0.024(3) 0.004(2) 0.005(3)
C39 0.027(4) 0.021(3) 0.033(4) 0.000(3) 0.005(3) -0.014(3)
C15 0.023(3) 0.013(3) 0.038(4) 0.000(2) 0.006(3) 0.003(2)
C13 0.042(4) 0.026(4) 0.032(4) 0.002(3) 0.011(3) 0.011(3)
N4 0.024(3) 0.018(3) 0.075(5) -0.004(3) 0.004(3) -0.005(2)
C44 0.026(4) 0.030(4) 0.041(4) 0.011(3) 0.004(3) -0.002(3)
C31 0.031(4) 0.030(4) 0.064(6) 0.014(4) 0.008(4) 0.009(3)
N1 0.021(3) 0.018(3) 0.073(5) 0.010(3) 0.010(3) 0.001(2)
O20 0.076(5) 0.023(3) 0.073(4) -0.008(3) 0.035(4) -0.018(3)
O35 0.038(3) 0.047(4) 0.076(4) 0.000(3) 0.023(3) 0.007(3)
O10 0.021(3) 0.082(5) 0.068(4) 0.055(3) -0.003(3) -0.004(3)
O31 0.067(4) 0.023(3) 0.080(4) 0.008(3) 0.040(4) 0.014(3)
C4 0.030(4) 0.038(4) 0.054(5) 0.016(4) 0.025(4) 0.008(3)
O18 0.036(3) 0.056(4) 0.075(4) 0.016(3) 0.024(3) 0.005(3)
O34 0.136(7) 0.036(4) 0.054(4) -0.007(3) -0.012(4) -0.016(4)
C16 0.046(5) 0.040(5) 0.048(5) 0.022(4) 0.008(4) 0.014(4)
O30 0.047(3) 0.032(3) 0.058(4) -0.011(3) -0.019(3) 0.018(3)
O5 0.048(4) 0.034(3) 0.055(4) 0.003(2) -0.009(3) 0.023(3)
C50 0.093(8) 0.063(6) 0.030(4) 0.001(4) 0.007(5) 0.044(6)
N3 0.046(4) 0.038(4) 0.037(4) 0.010(3) 0.023(3) -0.003(3)
C6 0.032(4) 0.043(5) 0.054(5) 0.000(4) 0.016(4) -0.014(3)
C14 0.065(6) 0.075(7) 0.040(5) -0.018(5) 0.013(4) 0.017(5)
C46 0.049(5) 0.030(4) 0.051(5) 0.010(3) -0.020(4) 0.001(4)
C40 0.047(5) 0.041(5) 0.046(5) 0.008(4) 0.009(4) -0.016(4)
C42 0.055(5) 0.035(4) 0.040(5) -0.008(3) -0.010(4) 0.002(4)
C29 0.024(4) 0.043(5) 0.044(5) -0.001(4) -0.003(3) -0.007(3)
C21 0.048(6) 0.045(6) 0.115(9) -0.027(6) 0.006(6) -0.007(5)
N6 0.034(4) 0.036(4) 0.049(4) -0.009(3) 0.018(3) -0.003(3)
C23 0.172(10) 0.100(8) 0.073(7) 0.010(6) 0.033(7) -0.055(7)
C43 0.025(4) 0.022(4) 0.061(5) 0.001(3) 0.000(3) 0.001(3)
C24 0.050(5) 0.062(6) 0.039(5) -0.002(4) 0.012(4) -0.037(4)
C12 0.026(4) 0.122(9) 0.027(4) 0.019(5) 0.003(3) -0.005(5)
C17 0.040(5) 0.043(5) 0.067(6) -0.018(4) 0.007(4) -0.018(4)
C5 0.030(4) 0.033(4) 0.080(6) -0.006(4) 0.027(4) -0.005(3)
C18 0.047(5) 0.026(4) 0.085(7) -0.009(4) 0.003(5) -0.009(4)
C19 0.047(5) 0.028(4) 0.086(7) -0.015(4) -0.007(5) -0.002(4)
C11 0.059(6) 0.136(8) 0.048(5) -0.005(5) 0.011(5) -0.011(6)
C20 0.051(5) 0.033(5) 0.069(6) -0.007(4) -0.009(5) -0.009(4)
C8 0.058(6) 0.050(6) 0.060(6) 0.011(5) -0.018(5) -0.016(5)
C49 0.146(8) 0.090(7) 0.062(6) 0.013(5) 0.023(6) 0.070(6)
C3 0.044(5) 0.024(4) 0.082(6) 0.019(4) 0.033(5) 0.012(3)
C54 0.035(5) 0.035(5) 0.098(8) 0.004(5) 0.024(5) 0.000(4)
C52 0.043(5) 0.027(4) 0.062(6) -0.009(4) 0.008(4) 0.001(3)
C36 0.029(4) 0.125(9) 0.026(4) -0.010(5) 0.003(3) 0.003(5)
C45 0.037(5) 0.026(4) 0.112(9) 0.010(5) -0.024(5) 0.001(4)
C38 0.064(6) 0.045(5) 0.035(4) 0.013(4) 0.009(4) 0.027(4)
C10 0.073(6) 0.025(4) 0.046(5) 0.010(3) -0.019(4) 0.006(4)
C26 0.038(6) 0.039(5) 0.165(13) 0.007(6) 0.045(7) -0.005(4)
C30 0.057(7) 0.072(8) 0.093(9) -0.012(6) -0.030(6) -0.006(5)
C7 0.126(8) 0.094(7) 0.076(7) -0.029(6) 0.026(6) -0.041(7)
C35 0.022(5) 0.035(6) 0.022(5) 0.008(4) 0.001(4) -0.003(4)
C47 0.032(5) 0.052(6) 0.145(11) -0.014(7) 0.017(6) 0.011(4)
C9 0.128(8) 0.113(8) 0.097(7) 0.049(6) 0.038(7) 0.060(7)
C1 0.023(4) 0.048(6) 0.119(9) -0.002(5) 0.004(5) 0.013(4)
C37 0.086(7) 0.027(4) 0.032(4) 0.001(3) -0.003(4) -0.034(4)
C32 0.052(6) 0.055(6) 0.123(10) 0.028(6) 0.062(7) 0.018(5)
O1 0.053(5) 0.103(8) 0.201(12) 0.007(6) 0.000(6) 0.012(5)
C28 0.059(6) 0.044(5) 0.067(6) 0.001(4) 0.013(5) 0.010(5)
O19 0.174(11) 0.092(7) 0.163(11) 0.018(7) 0.023(9) -0.065(7)
C33 0.041(7) 0.020(5) 0.031(6) -0.010(4) 0.013(5) -0.005(5)
C34 0.031(6) 0.028(6) 0.031(6) 0.011(4) -0.005(5) -0.001(5)
C53 0.124(10) 0.191(11) 0.150(10) 0.052(8) 0.035(8) -0.004(8)
C27 0.130(8) 0.076(7) 0.091(7) -0.013(6) -0.001(6) 0.044(6)
C22 0.149(14) 0.066(9) 0.152(14) 0.011(9) 0.016(11) -0.064(9)
C51 0.161(9) 0.100(8) 0.105(8) -0.012(7) -0.029(7) -0.037(7)
C48 0.137(16) 0.085(11) 0.33(3) -0.080(16) 0.033(18) 0.058(11)
C25 0.119(9) 0.184(10) 0.119(9) -0.013(8) 0.024(8) 0.019(8)
O8S 0.026(3) 0.025(3) 0.077(4) 0.006(3) 0.012(3) 0.000(2)
O7S 0.033(3) 0.025(3) 0.116(6) 0.006(3) 0.008(3) -0.008(2)
O4S 0.109(10) 0.171(12) 0.244(17) 0.010(10) 0.008(10) 0.091(8)
O5S 0.124(9) 0.078(7) 0.210(13) 0.005(8) 0.041(9) 0.001(6)
N2S 0.066(8) 0.107(12) 0.25(2) -0.034(12) 0.011(10) 0.040(8)
O6S 0.29(2) 0.162(14) 0.192(15) -0.012(12) 0.100(15) 0.004(14)
C35A 0.057(15) 0.020(9) 0.034(11) 0.008(8) 0.018(10) 0.009(9)
C34A 0.020(10) 0.035(12) 0.052(13) -0.011(10) 0.012(9) -0.007(8)
C33A 0.039(13) 0.030(11) 0.043(13) 0.009(9) -0.019(10) -0.012(9)
C2 0.007(4) 0.055(6) 0.201(15) 0.031(7) 0.011(6) -0.010(4)

loop_
_atom_type_symbol
_atom_type_description
_atom_type_scat_dispersion_real
_atom_type_scat_dispersion_imag
_atom_type_scat_source
C C 0.0033 0.0016 'International Tables Vol C Tables 4.2.6.8 and 6.1.1.4'
H H 0.0000 0.0000 'International Tables Vol C Tables 4.2.6.8 and 6.1.1.4'
N N 0.0061 0.0033 'International Tables Vol C Tables 4.2.6.8 and 6.1.1.4'
O O 0.0106 0.0060 'International Tables Vol C Tables 4.2.6.8 and 6.1.1.4'
Mn Mn 0.3368 0.7283 'International Tables Vol C Tables 4.2.6.8 and 6.1.1.4'

loop_
_geom_angle_atom_site_label_1
_geom_angle_atom_site_label_2
_geom_angle_atom_site_label_3
_geom_angle
_geom_angle_site_symmetry_1
_geom_angle_site_symmetry_3
_geom_angle_publ_flag
O8 Mn3 O15 173.8(2) . . ?
O8 Mn3 O11 97.06(19) . . ?
O15 Mn3 O11 88.0(2) . . ?
O8 Mn3 O14 93.67(18) . . ?
O15 Mn3 O14 81.94(19) . . ?
O11 Mn3 O14 166.0(2) . . ?
O8 Mn3 O13 87.51(18) . . ?
O15 Mn3 O13 95.94(19) . . ?
O11 Mn3 O13 91.8(2) . . ?
O14 Mn3 O13 79.7(2) . . ?
O8 Mn3 O12 90.9(2) . . ?
O15 Mn3 O12 85.2(2) . . ?
O11 Mn3 O12 93.0(3) . . ?
O14 Mn3 O12 95.7(2) . . ?
O13 Mn3 O12 175.1(2) . . ?
O23 Mn7 O2 173.78(19) . . ?
O23 Mn7 O7 87.27(19) . . ?
O2 Mn7 O7 95.58(19) . . ?
O23 Mn7 O24 97.07(19) . . ?
O2 Mn7 O24 88.30(19) . . ?
O7 Mn7 O24 93.2(2) . . ?
O23 Mn7 O25 91.92(19) . . ?
O2 Mn7 O25 84.67(19) . . ?
O7 Mn7 O25 173.9(2) . . ?
O24 Mn7 O25 92.9(3) . . ?
O23 Mn7 O6 93.59(17) . . ?
O2 Mn7 O6 81.57(17) . . ?
O7 Mn7 O6 79.01(19) . . ?
O24 Mn7 O6 166.5(2) . . ?
O25 Mn7 O6 95.0(2) . . ?
O23 Mn8 O33 174.3(2) . . ?
O23 Mn8 O27 96.39(19) . . ?
O33 Mn8 O27 87.84(19) . . ?
O23 Mn8 O29 93.43(18) . . ?
O33 Mn8 O29 83.06(18) . . ?
O27 Mn8 O29 166.3(2) . . ?
O23 Mn8 O26 91.99(19) . . ?
O33 Mn8 O26 84.01(19) . . ?
O27 Mn8 O26 92.1(3) . . ?
O29 Mn8 O26 97.0(3) . . ?
O23 Mn8 O28 88.57(18) . . ?
O33 Mn8 O28 95.14(19) . . ?
O27 Mn8 O28 91.8(2) . . ?
O29 Mn8 O28 78.98(19) . . ?
O26 Mn8 O28 176.0(3) . . ?
O22 Mn6 O8 109.48(16) . . ?
O22 Mn6 O23 110.43(16) . . ?
O8 Mn6 O23 112.06(17) . . ?
O22 Mn6 N5 105.76(19) . . ?
O8 Mn6 N5 109.76(17) . . ?
O23 Mn6 N5 109.15(18) . . ?
O22 Mn9 O32 174.7(2) . . ?
O22 Mn9 O31 90.7(2) . . ?
O32 Mn9 O31 86.1(2) . . ?
O22 Mn9 O28 88.33(18) . . ?
O32 Mn9 O28 93.97(19) . . ?
O31 Mn9 O28 169.2(2) . . ?
O22 Mn9 O30 97.1(2) . . ?
O32 Mn9 O30 87.4(2) . . ?
O31 Mn9 O30 94.2(3) . . ?
O28 Mn9 O30 96.5(2) . . ?
O22 Mn9 O29 95.11(18) . . ?
O32 Mn9 O29 80.77(18) . . ?
O31 Mn9 O29 91.6(2) . . ?
O28 Mn9 O29 77.81(19) . . ?
O30 Mn9 O29 166.4(2) . . ?
O2 Mn1 O3 88.91(17) . . ?
O2 Mn1 O6 73.80(16) . . ?
O3 Mn1 O6 73.73(17) . . ?
O2 Mn1 O5 164.0(2) . . ?
O3 Mn1 O5 83.77(18) . . ?
O6 Mn1 O5 117.3(2) . . ?
O2 Mn1 O4 84.1(2) . . ?
O3 Mn1 O4 163.5(2) . . ?
O6 Mn1 O4 118.1(2) . . ?
O5 Mn1 O4 99.1(2) . . ?
O2 Mn1 N1 77.26(19) . . ?
O3 Mn1 N1 76.7(2) . . ?
O6 Mn1 N1 138.5(2) . . ?
O5 Mn1 N1 87.2(2) . . ?
O4 Mn1 N1 87.3(2) . . ?
O2 Mn1 N2 122.85(17) . . ?
O3 Mn1 N2 123.91(18) . . ?
O6 Mn1 N2 73.49(18) . . ?
O5 Mn1 N2 72.8(2) . . ?
O4 Mn1 N2 72.1(2) . . ?
N1 Mn1 N2 148.0(2) . . ?
O8 Mn2 O3 173.7(2) . . ?
O8 Mn2 O9 97.5(2) . . ?
O3 Mn2 O9 88.0(2) . . ?
O8 Mn2 O10 90.67(19) . . ?
O3 Mn2 O10 85.7(2) . . ?
O9 Mn2 O10 94.7(3) . . ?
O8 Mn2 O7 87.66(18) . . ?
O3 Mn2 O7 95.15(19) . . ?
O9 Mn2 O7 93.7(2) . . ?
O10 Mn2 O7 171.6(2) . . ?
O8 Mn2 O6 93.64(17) . . ?
O3 Mn2 O6 81.46(18) . . ?
O9 Mn2 O6 165.6(2) . . ?
O10 Mn2 O6 94.3(2) . . ?
O7 Mn2 O6 77.56(18) . . ?
O22 Mn5 O16 175.3(2) . . ?
O22 Mn5 O20 90.7(2) . . ?
O16 Mn5 O20 87.0(2) . . ?
O22 Mn5 O13 87.70(19) . . ?
O16 Mn5 O13 94.0(2) . . ?
O20 Mn5 O13 170.3(2) . . ?
O22 Mn5 O21 97.7(2) . . ?
O16 Mn5 O21 86.5(2) . . ?
O20 Mn5 O21 94.7(3) . . ?
O13 Mn5 O21 95.0(2) . . ?
O22 Mn5 O14 94.10(18) . . ?
O16 Mn5 O14 82.00(19) . . ?
O20 Mn5 O14 92.7(2) . . ?
O13 Mn5 O14 77.85(19) . . ?
O21 Mn5 O14 166.0(2) . . ?
O32 Mn10 O33 89.61(17) . . ?
O32 Mn10 O35 85.1(2) . . ?
O33 Mn10 O35 164.3(2) . . ?
O32 Mn10 O34 161.4(2) . . ?
O33 Mn10 O34 86.4(2) . . ?
O35 Mn10 O34 93.9(3) . . ?
O32 Mn10 O29 73.46(17) . . ?
O33 Mn10 O29 71.73(17) . . ?
O35 Mn10 O29 120.5(2) . . ?
O34 Mn10 O29 122.0(3) . . ?
O32 Mn10 N6 124.0(2) . . ?
O33 Mn10 N6 120.68(19) . . ?
O35 Mn10 N6 74.2(2) . . ?
O34 Mn10 N6 73.1(2) . . ?
O29 Mn10 N6 73.83(19) . . ?
O32 Mn10 N7 76.96(19) . . ?
O33 Mn10 N7 76.23(19) . . ?
O35 Mn10 N7 88.1(2) . . ?
O34 Mn10 N7 84.5(2) . . ?
O29 Mn10 N7 136.0(2) . . ?
N6 Mn10 N7 150.0(2) . . ?
O16 Mn4 O15 90.46(18) . . ?
O16 Mn4 O17 162.5(2) . . ?
O15 Mn4 O17 86.4(2) . . ?
O16 Mn4 O14 74.30(18) . . ?
O15 Mn4 O14 71.85(18) . . ?
O17 Mn4 O14 120.6(2) . . ?
O16 Mn4 O18 85.3(2) . . ?
O15 Mn4 O18 163.1(2) . . ?
O17 Mn4 O18 92.8(2) . . ?
O14 Mn4 O18 122.2(2) . . ?
O16 Mn4 N3 122.9(2) . . ?
O15 Mn4 N3 121.2(2) . . ?
O17 Mn4 N3 72.8(2) . . ?
O14 Mn4 N3 73.33(19) . . ?
O18 Mn4 N3 74.2(2) . . ?
O16 Mn4 N4 77.1(2) . . ?
O15 Mn4 N4 75.8(2) . . ?
O17 Mn4 N4 85.5(2) . . ?
O14 Mn4 N4 136.0(2) . . ?
O18 Mn4 N4 87.4(2) . . ?
N3 Mn4 N4 150.5(2) . . ?
Mn7 O23 Mn8 123.4(2) . . ?
Mn7 O23 Mn6 113.04(19) . . ?
Mn8 O23 Mn6 115.3(2) . . ?
C4 O2 Mn7 123.5(4) . . ?
C4 O2 Mn1 115.9(4) . . ?
Mn7 O2 Mn1 107.44(19) . . ?
Mn3 O8 Mn2 123.1(2) . . ?
Mn3 O8 Mn6 115.6(2) . . ?
Mn2 O8 Mn6 112.41(19) . . ?
Mn5 O22 Mn9 123.1(2) . . ?
Mn5 O22 Mn6 115.5(2) . . ?
Mn9 O22 Mn6 114.91(19) . . ?
C46 O32 Mn9 123.1(5) . . ?
C46 O32 Mn10 115.6(4) . . ?
Mn9 O32 Mn10 109.7(2) . . ?
C24 O14 Mn3 119.9(5) . . ?
C24 O14 Mn5 121.2(5) . . ?
Mn3 O14 Mn5 99.7(2) . . ?
C24 O14 Mn4 117.3(4) . . ?
Mn3 O14 Mn4 98.57(19) . . ?
Mn5 O14 Mn4 95.3(2) . . ?
C20 O16 Mn5 122.8(5) . . ?
C20 O16 Mn4 116.1(4) . . ?
Mn5 O16 Mn4 108.0(2) . . ?
C50 O29 Mn8 120.7(5) . . ?
C50 O29 Mn9 120.8(5) . . ?
Mn8 O29 Mn9 99.7(2) . . ?
C50 O29 Mn10 116.1(4) . . ?
Mn8 O29 Mn10 98.83(19) . . ?
Mn9 O29 Mn10 95.67(18) . . ?
C44 O33 Mn8 123.8(4) . . ?
C44 O33 Mn10 114.8(4) . . ?
Mn8 O33 Mn10 106.3(2) . . ?
C17 O15 Mn3 121.6(5) . . ?
C17 O15 Mn4 117.8(4) . . ?
Mn3 O15 Mn4 107.6(2) . . ?
C36 O7 Mn7 126.9(5) . . ?
C36 O7 Mn2 127.4(5) . . ?
Mn7 O7 Mn2 103.7(2) . . ?
C12 O6 Mn7 120.7(5) . . ?
C12 O6 Mn2 119.7(5) . . ?
Mn7 O6 Mn2 99.61(19) . . ?
C12 O6 Mn1 117.8(4) . . ?
Mn7 O6 Mn1 96.92(17) . . ?
Mn2 O6 Mn1 97.20(19) . . ?
C6 O3 Mn2 124.5(4) . . ?
C6 O3 Mn1 117.1(4) . . ?
Mn2 O3 Mn1 107.36(19) . . ?
C8 O4 Mn1 116.8(5) . . ?
C37 O13 Mn5 127.4(6) . . ?
C37 O13 Mn3 128.4(6) . . ?
Mn5 O13 Mn3 102.7(2) . . ?
C38 O28 Mn9 126.3(5) . . ?
C38 O28 Mn8 129.4(5) . . ?
Mn9 O28 Mn8 103.5(2) . . ?
C15 O12 Mn3 131.8(5) . . ?
C39 O27 Mn8 133.0(5) . . ?
C9 N2 C11 111.3(9) . . ?
C9 N2 C7 111.1(10) . . ?
C11 N2 C7 108.7(9) . . ?
C9 N2 Mn1 109.0(6) . . ?
C11 N2 Mn1 107.9(5) . . ?
C7 N2 Mn1 108.6(6) . . ?
C41 O25 Mn7 132.1(5) . . ?
C47 N7 C43 104.4(6) . . ?
C47 N7 C45 107.1(7) . . ?
C43 N7 C45 117.0(7) . . ?
C47 N7 Mn10 118.2(6) . . ?
C43 N7 Mn10 105.8(4) . . ?
C45 N7 Mn10 104.9(4) . . ?
O26 C41 O25 124.1(7) . . ?
O26 C41 C42 119.5(6) . . ?
O25 C41 C42 116.5(6) . . ?
C33A N5 C34 141.6(11) . . ?
C33A N5 C35A 108.6(13) . . ?
C34 N5 C35A 52.7(9) . . ?
C33A N5 C33 60.5(10) . . ?
C34 N5 C33 110.7(7) . . ?
C35A N5 C33 141.5(10) . . ?
C33A N5 C35 51.5(9) . . ?
C34 N5 C35 107.5(6) . . ?
C35A N5 C35 58.7(10) . . ?
C33 N5 C35 107.8(7) . . ?
C33A N5 C34A 112.2(13) . . ?
C34 N5 C34A 61.5(9) . . ?
C35A N5 C34A 112.0(12) . . ?
C33 N5 C34A 53.7(8) . . ?
C35 N5 C34A 141.6(10) . . ?
C33A N5 Mn6 109.1(10) . . ?
C34 N5 Mn6 108.7(5) . . ?
C35A N5 Mn6 106.9(8) . . ?
C33 N5 Mn6 111.6(5) . . ?
C35 N5 Mn6 110.4(5) . . ?
C34A N5 Mn6 107.9(9) . . ?
C41 O26 Mn8 132.5(5) . . ?
C28 O17 Mn4 117.8(5) . . ?
C13 O11 Mn3 134.6(5) . . ?
C13 O9 Mn2 132.4(5) . . ?
C29 O21 Mn5 131.2(5) . . ?
C39 O24 Mn7 131.4(4) . . ?
O24 C39 O27 124.6(6) . . ?
O24 C39 C40 118.1(7) . . ?
O27 C39 C40 117.3(7) . . ?
O10 C15 O12 124.7(7) . . ?
O10 C15 C16 118.8(7) . . ?
O12 C15 C16 116.5(6) . . ?
O11 C13 O9 122.7(7) . . ?
O11 C13 C14 119.4(8) . . ?
O9 C13 C14 117.9(7) . . ?
C19 N4 C18 117.4(8) . . ?
C19 N4 C21 107.3(7) . . ?
C18 N4 C21 105.7(6) . . ?
C19 N4 Mn4 105.5(4) . . ?
C18 N4 Mn4 106.0(5) . . ?
C21 N4 Mn4 115.3(6) . . ?
O33 C44 C43 111.2(6) . . ?
O33 C44 H44A 109.4 . . ?
C43 C44 H44A 109.4 . . ?
O33 C44 H44B 109.4 . . ?
C43 C44 H44B 109.4 . . ?
H44A C44 H44B 108.0 . . ?
O20 C31 O31 125.5(8) . . ?
O20 C31 C32 120.2(7) . . ?
O31 C31 C32 114.1(7) . . ?
C3 N1 C5 114.5(7) . . ?
C3 N1 C1 108.0(6) . . ?
C5 N1 C1 110.0(6) . . ?
C3 N1 Mn1 105.8(4) . . ?
C5 N1 Mn1 105.8(4) . . ?
C1 N1 Mn1 112.8(6) . . ?
C31 O20 Mn5 132.5(5) . . ?
C54 O35 Mn10 114.7(5) . . ?
C15 O10 Mn2 132.1(5) . . ?
C31 O31 Mn9 130.8(5) . . ?
O2 C4 C3 109.8(6) . . ?
O2 C4 H4A 109.7 . . ?
C3 C4 H4A 109.7 . . ?
O2 C4 H4B 109.7 . . ?
C3 C4 H4B 109.7 . . ?
H4A C4 H4B 108.2 . . ?
C26 O18 Mn4 114.8(5) . . ?
C52 O34 Mn10 115.5(5) . . ?
C15 C16 H16A 109.5 . . ?
C15 C16 H16B 109.5 . . ?
H16A C16 H16B 109.5 . . ?
C15 C16 H16C 109.5 . . ?
H16A C16 H16C 109.5 . . ?
H16B C16 H16C 109.5 . . ?
C29 O30 Mn9 132.8(5) . . ?
C10 O5 Mn1 115.4(5) . . ?
C49 C50 O29 113.3(8) . . ?
C49 C50 H50A 108.9 . . ?
O29 C50 H50A 108.9 . . ?
C49 C50 H50B 108.9 . . ?
O29 C50 H50B 108.9 . . ?
H50A C50 H50B 107.7 . . ?
C23 N3 C27 108.0(11) . . ?
C23 N3 C25 116.1(12) . . ?
C27 N3 C25 108.2(11) . . ?
C23 N3 Mn4 108.7(6) . . ?
C27 N3 Mn4 109.1(6) . . ?
C25 N3 Mn4 106.6(8) . . ?
O3 C6 C5 109.9(7) . . ?
O3 C6 H6A 109.7 . . ?
C5 C6 H6A 109.7 . . ?
O3 C6 H6B 109.7 . . ?
C5 C6 H6B 109.7 . . ?
H6A C6 H6B 108.2 . . ?
C13 C14 H14A 109.5 . . ?
C13 C14 H14B 109.5 . . ?
H14A C14 H14B 109.5 . . ?
C13 C14 H14C 109.5 . . ?
H14A C14 H14C 109.5 . . ?
H14B C14 H14C 109.5 . . ?
O32 C46 C45 112.3(7) . . ?
O32 C46 H46A 109.1 . . ?
C45 C46 H46A 109.1 . . ?
O32 C46 H46B 109.1 . . ?
C45 C46 H46B 109.1 . . ?
H46A C46 H46B 107.9 . . ?
C39 C40 H40A 109.5 . . ?
C39 C40 H40B 109.5 . . ?
H40A C40 H40B 109.5 . . ?
C39 C40 H40C 109.5 . . ?
H40A C40 H40C 109.5 . . ?
H40B C40 H40C 109.5 . . ?
C41 C42 H42A 109.5 . . ?
C41 C42 H42B 109.5 . . ?
H42A C42 H42B 109.5 . . ?
C41 C42 H42C 109.5 . . ?
H42A C42 H42C 109.5 . . ?
H42B C42 H42C 109.5 . . ?
O21 C29 O30 124.7(7) . . ?
O21 C29 C30 119.2(8) . . ?
O30 C29 C30 116.0(8) . . ?
N4 C21 C22 116.6(10) . . ?
N4 C21 H21A 108.1 . . ?
C22 C21 H21A 108.1 . . ?
N4 C21 H21B 108.1 . . ?
C22 C21 H21B 108.1 . . ?
H21A C21 H21B 107.3 . . ?
C49 N6 C51 110.7(10) . . ?
C49 N6 C53 107.4(10) . . ?
C51 N6 C53 108.5(11) . . ?
C49 N6 Mn10 110.1(6) . . ?
C51 N6 Mn10 109.5(7) . . ?
C53 N6 Mn10 110.5(8) . . ?
C24 C23 N3 129.5(12) . . ?
C24 C23 H23A 104.9 . . ?
N3 C23 H23A 104.9 . . ?
C24 C23 H23B 104.9 . . ?
N3 C23 H23B 104.9 . . ?
H23A C23 H23B 105.8 . . ?
N7 C43 C44 112.5(6) . . ?
N7 C43 H43A 109.1 . . ?
C44 C43 H43A 109.1 . . ?
N7 C43 H43B 109.1 . . ?
C44 C43 H43B 109.1 . . ?
H43A C43 H43B 107.8 . . ?
C23 C24 O14 110.5(8) . . ?
C23 C24 H24A 109.6 . . ?
O14 C24 H24A 109.6 . . ?
C23 C24 H24B 109.6 . . ?
O14 C24 H24B 109.6 . . ?
H24A C24 H24B 108.1 . . ?
C11 C12 O6 114.4(8) . . ?
C11 C12 H12A 108.7 . . ?
O6 C12 H12A 108.7 . . ?
C11 C12 H12B 108.7 . . ?
O6 C12 H12B 108.7 . . ?
H12A C12 H12B 107.6 . . ?
O15 C17 C18 110.0(7) . . ?
O15 C17 H17A 109.7 . . ?
C18 C17 H17A 109.7 . . ?
O15 C17 H17B 109.7 . . ?
C18 C17 H17B 109.7 . . ?
H17A C17 H17B 108.2 . . ?
N1 C5 C6 114.6(6) . . ?
N1 C5 H5A 108.6 . . ?
C6 C5 H5A 108.6 . . ?
N1 C5 H5B 108.6 . . ?
C6 C5 H5B 108.6 . . ?
H5A C5 H5B 107.6 . . ?
N4 C18 C17 113.5(7) . . ?
N4 C18 H18A 108.9 . . ?
C17 C18 H18A 108.9 . . ?
N4 C18 H18B 108.9 . . ?
C17 C18 H18B 108.9 . . ?
H18A C18 H18B 107.7 . . ?
N4 C19 C20 113.5(7) . . ?
N4 C19 H19A 108.9 . . ?
C20 C19 H19A 108.9 . . ?
N4 C19 H19B 108.9 . . ?
C20 C19 H19B 108.9 . . ?
H19A C19 H19B 107.7 . . ?
C12 C11 N2 122.7(9) . . ?
C12 C11 H11A 106.7 . . ?
N2 C11 H11A 106.7 . . ?
C12 C11 H11B 106.7 . . ?
N2 C11 H11B 106.7 . . ?
H11A C11 H11B 106.6 . . ?
O16 C20 C19 111.8(8) . . ?
O16 C20 H20A 109.3 . . ?
C19 C20 H20A 109.3 . . ?
O16 C20 H20B 109.3 . . ?
C19 C20 H20B 109.3 . . ?
H20A C20 H20B 107.9 . . ?
O4 C8 C7 114.8(8) . . ?
O4 C8 H8A 108.6 . . ?
C7 C8 H8A 108.6 . . ?
O4 C8 H8B 108.6 . . ?
C7 C8 H8B 108.6 . . ?
H8A C8 H8B 107.5 . . ?
N6 C49 C50 126.1(10) . . ?
N6 C49 H49A 105.8 . . ?
C50 C49 H49A 105.8 . . ?
N6 C49 H49B 105.8 . . ?
C50 C49 H49B 105.8 . . ?
H49A C49 H49B 106.2 . . ?
N1 C3 C4 112.4(6) . . ?
N1 C3 H3A 109.1 . . ?
C4 C3 H3A 109.1 . . ?
N1 C3 H3B 109.1 . . ?
C4 C3 H3B 109.1 . . ?
H3A C3 H3B 107.9 . . ?
C53 C54 O35 120.9(10) . . ?
C53 C54 H54A 107.1 . . ?
O35 C54 H54A 107.1 . . ?
C53 C54 H54B 107.1 . . ?
O35 C54 H54B 107.1 . . ?
H54A C54 H54B 106.8 . . ?
O34 C52 C51 117.5(9) . . ?
O34 C52 H52A 107.9 . . ?
C51 C52 H52A 107.9 . . ?
O34 C52 H52B 107.9 . . ?
C51 C52 H52B 107.9 . . ?
H52A C52 H52B 107.2 . . ?
O7 C36 C34 110.5(7) . . ?
O7 C36 C34A 109.9(10) . . ?
C34 C36 C34A 56.3(9) . . ?
O7 C36 H36A 109.5 . . ?
C34 C36 H36A 109.5 . . ?
C34A C36 H36A 56.6 . . ?
O7 C36 H36B 109.5 . . ?
C34 C36 H36B 109.5 . . ?
C34A C36 H36B 140.6 . . ?
H36A C36 H36B 108.1 . . ?
N7 C45 C46 115.0(7) . . ?
N7 C45 H45A 108.5 . . ?
C46 C45 H45A 108.5 . . ?
N7 C45 H45B 108.5 . . ?
C46 C45 H45B 108.5 . . ?
H45A C45 H45B 107.5 . . ?
O28 C38 C35 112.9(6) . . ?
O28 C38 C35A 107.2(9) . . ?
C35 C38 C35A 54.4(9) . . ?
O28 C38 H38A 109.0 . . ?
C35 C38 H38A 109.0 . . ?
C35A C38 H38A 59.9 . . ?
O28 C38 H38B 109.0 . . ?
C35 C38 H38B 109.0 . . ?
C35A C38 H38B 143.8 . . ?
H38A C38 H38B 107.8 . . ?
C9 C10 O5 114.7(8) . . ?
C9 C10 H10A 108.6 . . ?
O5 C10 H10A 108.6 . . ?
C9 C10 H10B 108.6 . . ?
O5 C10 H10B 108.6 . . ?
H10A C10 H10B 107.6 . . ?
C25 C26 O18 111.2(10) . . ?
C25 C26 H26A 109.4 . . ?
O18 C26 H26A 109.4 . . ?
C25 C26 H26B 109.4 . . ?
O18 C26 H26B 109.4 . . ?
H26A C26 H26B 108.0 . . ?
C29 C30 H30A 109.5 . . ?
C29 C30 H30B 109.5 . . ?
H30A C30 H30B 109.5 . . ?
C29 C30 H30C 109.5 . . ?
H30A C30 H30C 109.5 . . ?
H30B C30 H30C 109.5 . . ?
C8 C7 N2 119.9(11) . . ?
C8 C7 H7A 107.3 . . ?
N2 C7 H7A 107.3 . . ?
C8 C7 H7B 107.3 . . ?
N2 C7 H7B 107.3 . . ?
H7A C7 H7B 106.9 . . ?
N5 C35 C38 111.1(7) . . ?
N5 C35 H35A 109.4 . . ?
C38 C35 H35A 109.4 . . ?
N5 C35 H35B 109.4 . . ?
C38 C35 H35B 109.4 . . ?
H35A C35 H35B 108.0 . . ?
N7 C47 C48 117.7(9) . . ?
N7 C47 H47A 107.9 . . ?
C48 C47 H47A 107.9 . . ?
N7 C47 H47B 107.9 . . ?
C48 C47 H47B 107.9 . . ?
H47A C47 H47B 107.2 . . ?
C10 C9 N2 122.8(11) . . ?
C10 C9 H9A 106.6 . . ?
N2 C9 H9A 106.6 . . ?
C10 C9 H9B 106.6 . . ?
N2 C9 H9B 106.6 . . ?
H9A C9 H9B 106.6 . . ?
C2 C1 N1 119.7(11) . . ?
C2 C1 H1A 107.4 . . ?
N1 C1 H1A 107.4 . . ?
C2 C1 H1B 107.4 . . ?
N1 C1 H1B 107.4 . . ?
H1A C1 H1B 106.9 . . ?
O13 C37 C33 112.1(7) . . ?
O13 C37 C33A 106.8(10) . . ?
C33 C37 C33A 53.8(9) . . ?
O13 C37 H37A 109.2 . . ?
C33 C37 H37A 109.2 . . ?
C33A C37 H37A 60.7 . . ?
O13 C37 H37B 109.2 . . ?
C33 C37 H37B 109.2 . . ?
C33A C37 H37B 144.0 . . ?
H37A C37 H37B 107.9 . . ?
C31 C32 H32A 109.5 . . ?
C31 C32 H32B 109.5 . . ?
H32A C32 H32B 109.5 . . ?
C31 C32 H32C 109.5 . . ?
H32A C32 H32C 109.5 . . ?
H32B C32 H32C 109.5 . . ?
C2 O1 H1 109.5 . . ?
C27 C28 O17 112.3(9) . . ?
C27 C28 H28A 109.2 . . ?
O17 C28 H28A 109.2 . . ?
C27 C28 H28B 109.2 . . ?
O17 C28 H28B 109.2 . . ?
H28A C28 H28B 107.9 . . ?
C22 O19 H19 109.5 . . ?
N5 C33 C37 111.1(7) . . ?
N5 C33 H33A 109.4 . . ?
C37 C33 H33A 109.4 . . ?
N5 C33 H33B 109.4 . . ?
C37 C33 H33B 109.4 . . ?
H33A C33 H33B 108.0 . . ?
N5 C34 C36 109.4(7) . . ?
N5 C34 H34A 109.8 . . ?
C36 C34 H34A 109.8 . . ?
N5 C34 H34B 109.8 . . ?
C36 C34 H34B 109.8 . . ?
H34A C34 H34B 108.3 . . ?
C54 C53 N6 117.3(12) . . ?
C54 C53 H53A 108.0 . . ?
N6 C53 H53A 108.0 . . ?
C54 C53 H53B 108.0 . . ?
N6 C53 H53B 108.0 . . ?
H53A C53 H53B 107.2 . . ?
C28 C27 N3 124.2(11) . . ?
C28 C27 H27A 106.3 . . ?
N3 C27 H27A 106.3 . . ?
C28 C27 H27B 106.3 . . ?
N3 C27 H27B 106.3 . . ?
H27A C27 H27B 106.4 . . ?
O19 C22 C21 107.3(12) . . ?
O19 C22 H22A 110.2 . . ?
C21 C22 H22A 110.2 . . ?
O19 C22 H22B 110.2 . . ?
C21 C22 H22B 110.2 . . ?
H22A C22 H22B 108.5 . . ?
C52 C51 N6 120.4(11) . . ?
C52 C51 H51A 107.2 . . ?
N6 C51 H51A 107.2 . . ?
C52 C51 H51B 107.2 . . ?
N6 C51 H51B 107.2 . . ?
H51A C51 H51B 106.9 . . ?
O36 C48 C47 116.8(16) . . ?
O36 C48 H48A 108.1 . . ?
C47 C48 H48A 108.1 . . ?
O36 C48 H48B 108.1 . . ?
C47 C48 H48B 108.1 . . ?
H48A C48 H48B 107.3 . . ?
C26 C25 N3 127.6(14) . . ?
C26 C25 H25A 105.4 . . ?
N3 C25 H25A 105.4 . . ?
C26 C25 H25B 105.4 . . ?
N3 C25 H25B 105.4 . . ?
H25A C25 H25B 106.0 . . ?
C48 O36 H36 109.5 . . ?
O4S N2S O5S 118.7(12) . . ?
O4S N2S O6S 103.0(13) . . ?
O5S N2S O6S 138.2(14) . . ?
O1S N1S O3S 124.3(17) . . ?
O1S N1S O2S 115.4(17) . . ?
O3S N1S O2S 118.1(16) . . ?
N5 C35A C38 110.3(13) . . ?
N5 C35A H35C 109.6 . . ?
C38 C35A H35C 109.6 . . ?
N5 C35A H35D 109.6 . . ?
C38 C35A H35D 109.6 . . ?
H35C C35A H35D 108.1 . . ?
N5 C34A C36 104.9(12) . . ?
N5 C34A H34C 110.8 . . ?
C36 C34A H34C 110.8 . . ?
N5 C34A H34D 110.8 . . ?
C36 C34A H34D 110.8 . . ?
H34C C34A H34D 108.8 . . ?
N5 C33A C37 106.8(13) . . ?
N5 C33A H33C 110.4 . . ?
C37 C33A H33C 110.4 . . ?
N5 C33A H33D 110.4 . . ?
C37 C33A H33D 110.4 . . ?
H33C C33A H33D 108.6 . . ?
O1 C2 C1 113.8(13) . . ?
O1 C2 H2A 108.8 . . ?
C1 C2 H2A 108.8 . . ?
O1 C2 H2B 108.8 . . ?
C1 C2 H2B 108.8 . . ?
H2A C2 H2B 107.7 . . ?

loop_
_geom_bond_atom_site_label_1
_geom_bond_atom_site_label_2
_geom_bond_distance
_geom_bond_site_symmetry_2
_geom_bond_publ_flag
Mn3 O8 1.846(4) . ?
Mn3 O15 1.914(5) . ?
Mn3 O11 2.039(5) . ?
Mn3 O14 2.080(5) . ?
Mn3 O13 2.098(5) . ?
Mn3 O12 2.104(6) . ?
Mn7 O23 1.842(4) . ?
Mn7 O2 1.915(4) . ?
Mn7 O7 2.060(5) . ?
Mn7 O24 2.072(5) . ?
Mn7 O25 2.085(6) . ?
Mn7 O6 2.143(4) . ?
Mn8 O23 1.852(4) . ?
Mn8 O33 1.915(4) . ?
Mn8 O27 2.033(5) . ?
Mn8 O29 2.060(5) . ?
Mn8 O26 2.109(5) . ?
Mn8 O28 2.111(5) . ?
Mn6 O22 2.055(4) . ?
Mn6 O8 2.066(4) . ?
Mn6 O23 2.077(4) . ?
Mn6 N5 2.229(6) . ?
Mn9 O22 1.862(4) . ?
Mn9 O32 1.902(4) . ?
Mn9 O31 2.018(6) . ?
Mn9 O28 2.028(5) . ?
Mn9 O30 2.087(5) . ?
Mn9 O29 2.190(5) . ?
Mn1 O2 2.167(4) . ?
Mn1 O3 2.183(5) . ?
Mn1 O6 2.256(4) . ?
Mn1 O5 2.310(5) . ?
Mn1 O4 2.328(6) . ?
Mn1 N1 2.339(6) . ?
Mn1 N2 2.388(6) . ?
Mn2 O8 1.860(4) . ?
Mn2 O3 1.919(4) . ?
Mn2 O9 2.051(6) . ?
Mn2 O10 2.099(5) . ?
Mn2 O7 2.115(5) . ?
Mn2 O6 2.155(5) . ?
Mn5 O22 1.843(4) . ?
Mn5 O16 1.908(4) . ?
Mn5 O20 2.056(6) . ?
Mn5 O13 2.076(5) . ?
Mn5 O21 2.081(5) . ?
Mn5 O14 2.183(6) . ?
Mn10 O32 2.156(5) . ?
Mn10 O33 2.210(5) . ?
Mn10 O35 2.277(5) . ?
Mn10 O34 2.282(6) . ?
Mn10 O29 2.290(4) . ?
Mn10 N6 2.350(7) . ?
Mn10 N7 2.362(6) . ?
Mn4 O16 2.170(5) . ?
Mn4 O15 2.183(5) . ?
Mn4 O17 2.283(6) . ?
Mn4 O14 2.285(5) . ?
Mn4 O18 2.284(6) . ?
Mn4 N3 2.336(6) . ?
Mn4 N4 2.371(6) . ?
O2 C4 1.410(8) . ?
O32 C46 1.417(8) . ?
O14 C24 1.440(9) . ?
O16 C20 1.405(10) . ?
O29 C50 1.445(9) . ?
O33 C44 1.389(8) . ?
O15 C17 1.409(9) . ?
O7 C36 1.405(9) . ?
O6 C12 1.416(9) . ?
O3 C6 1.412(8) . ?
O4 C8 1.406(12) . ?
O13 C37 1.393(9) . ?
O28 C38 1.414(9) . ?
O12 C15 1.239(8) . ?
O27 C39 1.252(8) . ?
N2 C9 1.391(12) . ?
N2 C11 1.429(12) . ?
N2 C7 1.434(12) . ?
O25 C41 1.250(8) . ?
N7 C47 1.441(11) . ?
N7 C43 1.451(9) . ?
N7 C45 1.456(10) . ?
C41 O26 1.222(8) . ?
C41 C42 1.494(9) . ?
N5 C33A 1.46(2) . ?
N5 C34 1.468(12) . ?
N5 C35A 1.473(19) . ?
N5 C33 1.486(10) . ?
N5 C35 1.525(11) . ?
N5 C34A 1.55(2) . ?
O17 C28 1.409(11) . ?
O11 C13 1.241(9) . ?
O9 C13 1.269(9) . ?
O21 C29 1.215(9) . ?
O24 C39 1.227(8) . ?
C39 C40 1.503(10) . ?
C15 O10 1.218(8) . ?
C15 C16 1.513(9) . ?
C13 C14 1.491(10) . ?
N4 C19 1.473(10) . ?
N4 C18 1.474(10) . ?
N4 C21 1.487(11) . ?
C44 C43 1.526(10) . ?
C44 H44A 0.9700 . ?
C44 H44B 0.9700 . ?
C31 O20 1.224(9) . ?
C31 O31 1.287(9) . ?
C31 C32 1.531(12) . ?
N1 C3 1.483(9) . ?
N1 C5 1.487(10) . ?
N1 C1 1.498(11) . ?
O35 C54 1.403(11) . ?
C4 C3 1.532(10) . ?
C4 H4A 0.9700 . ?
C4 H4B 0.9700 . ?
O18 C26 1.448(13) . ?
O34 C52 1.352(10) . ?
C16 H16A 0.9600 . ?
C16 H16B 0.9600 . ?
C16 H16C 0.9600 . ?
O30 C29 1.249(9) . ?
O5 C10 1.394(10) . ?
C50 C49 1.388(13) . ?
C50 H50A 0.9700 . ?
C50 H50B 0.9700 . ?
N3 C23 1.365(13) . ?
N3 C27 1.406(13) . ?
N3 C25 1.455(17) . ?
C6 C5 1.504(10) . ?
C6 H6A 0.9700 . ?
C6 H6B 0.9700 . ?
C14 H14A 0.9600 . ?
C14 H14B 0.9600 . ?
C14 H14C 0.9600 . ?
C46 C45 1.471(11) . ?
C46 H46A 0.9700 . ?
C46 H46B 0.9700 . ?
C40 H40A 0.9600 . ?
C40 H40B 0.9600 . ?
C40 H40C 0.9600 . ?
C42 H42A 0.9600 . ?
C42 H42B 0.9600 . ?
C42 H42C 0.9600 . ?
C29 C30 1.480(12) . ?
C21 C22 1.535(16) . ?
C21 H21A 0.9700 . ?
C21 H21B 0.9700 . ?
N6 C49 1.379(11) . ?
N6 C51 1.457(14) . ?
N6 C53 1.493(16) . ?
C23 C24 1.363(13) . ?
C23 H23A 0.9700 . ?
C23 H23B 0.9700 . ?
C43 H43A 0.9700 . ?
C43 H43B 0.9700 . ?
C24 H24A 0.9700 . ?
C24 H24B 0.9700 . ?
C12 C11 1.381(13) . ?
C12 H12A 0.9700 . ?
C12 H12B 0.9700 . ?
C17 C18 1.520(11) . ?
C17 H17A 0.9700 . ?
C17 H17B 0.9700 . ?
C5 H5A 0.9700 . ?
C5 H5B 0.9700 . ?
C18 H18A 0.9700 . ?
C18 H18B 0.9700 . ?
C19 C20 1.522(11) . ?
C19 H19A 0.9700 . ?
C19 H19B 0.9700 . ?
C11 H11A 0.9700 . ?
C11 H11B 0.9700 . ?
C20 H20A 0.9700 . ?
C20 H20B 0.9700 . ?
C8 C7 1.419(14) . ?
C8 H8A 0.9700 . ?
C8 H8B 0.9700 . ?
C49 H49A 0.9700 . ?
C49 H49B 0.9700 . ?
C3 H3A 0.9700 . ?
C3 H3B 0.9700 . ?
C54 C53 1.380(18) . ?
C54 H54A 0.9700 . ?
C54 H54B 0.9700 . ?
C52 C51 1.373(15) . ?
C52 H52A 0.9700 . ?
C52 H52B 0.9700 . ?
C36 C34 1.627(13) . ?
C36 C34A 1.64(2) . ?
C36 H36A 0.9700 . ?
C36 H36B 0.9700 . ?
C45 H45A 0.9700 . ?
C45 H45B 0.9700 . ?
C38 C35 1.576(13) . ?
C38 C35A 1.64(2) . ?
C38 H38A 0.9700 . ?
C38 H38B 0.9700 . ?
C10 C9 1.385(14) . ?
C10 H10A 0.9700 . ?
C10 H10B 0.9700 . ?
C26 C25 1.312(17) . ?
C26 H26A 0.9700 . ?
C26 H26B 0.9700 . ?
C30 H30A 0.9600 . ?
C30 H30B 0.9600 . ?
C30 H30C 0.9600 . ?
C7 H7A 0.9700 . ?
C7 H7B 0.9700 . ?
C35 H35A 0.9700 . ?
C35 H35B 0.9700 . ?
C47 C48 1.545(9) . ?
C47 H47A 0.9700 . ?
C47 H47B 0.9700 . ?
C9 H9A 0.9700 . ?
C9 H9B 0.9700 . ?
C1 C2 1.457(14) . ?
C1 H1A 0.9700 . ?
C1 H1B 0.9700 . ?
C37 C33 1.580(13) . ?
C37 C33A 1.69(2) . ?
C37 H37A 0.9700 . ?
C37 H37B 0.9700 . ?
C32 H32A 0.9600 . ?
C32 H32B 0.9600 . ?
C32 H32C 0.9600 . ?
O1 C2 1.384(14) . ?
O1 H1 0.8200 . ?
C28 C27 1.406(13) . ?
C28 H28A 0.9700 . ?
C28 H28B 0.9700 . ?
O19 C22 1.418(14) . ?
O19 H19 0.8200 . ?
C33 H33A 0.9700 . ?
C33 H33B 0.9700 . ?
C34 H34A 0.9700 . ?
C34 H34B 0.9700 . ?
C53 H53A 0.9700 . ?
C53 H53B 0.9700 . ?
C27 H27A 0.9700 . ?
C27 H27B 0.9700 . ?
C22 H22A 0.9700 . ?
C22 H22B 0.9700 . ?
C51 H51A 0.9700 . ?
C51 H51B 0.9700 . ?
C48 O36 1.351(9) . ?
C48 H48A 0.9700 . ?
C48 H48B 0.9700 . ?
C25 H25A 0.9700 . ?
C25 H25B 0.9700 . ?
O36 H36 0.8200 . ?
O4S N2S 1.263(9) . ?
O5S N2S 1.286(9) . ?
O3S N1S 1.321(9) . ?
N2S O6S 1.299(9) . ?
O1S N1S 1.315(9) . ?
O2S N1S 1.325(9) . ?
C35A H35C 0.9700 . ?
C35A H35D 0.9700 . ?
C34A H34C 0.9700 . ?
C34A H34D 0.9700 . ?
C33A H33C 0.9700 . ?
C33A H33D 0.9700 . ?
C2 H2A 0.9700 . ?
C2 H2B 0.9700 . ?

loop_
_geom_hbond_atom_site_label_D
_geom_hbond_atom_site_label_H
_geom_hbond_atom_site_label_A
_geom_hbond_distance_DH
_geom_hbond_distance_HA
_geom_hbond_distance_DA
_geom_hbond_angle_DHA
_geom_hbond_site_symmetry_A
O1 H1 O19 0.82 2.17 2.902(16) 148.2 2
O36 H36 O1 0.82 1.82 2.62(2) 167.7 2
O19 H19 O1 0.82 2.12 2.902(16) 160.2 2_545
